data_4067505
loop_
_publ_author_name
'Ouli\'e, Pascal'
'Altes, Lena'
'Milosevic, Sandra'
'Bouteille, Romain'
'M\"uller-Bunz, Helge'
'McGlinchey, Michael J.'

_publ_section_title
;
 Different Reactivity Patterns of Trimethylsilyl- and Phenyl-Substituted
 Propargylallenes: Fe2(CO)9- and [Ag]+-Promoted Cyclizations
;
_journal_issue 3
_journal_name_full Organometallics
_journal_page_first 676
_journal_paper_doi 10.1021/om9009872
_journal_volume 29
_journal_year 2010
_chemical_absolute_configuration ad
_chemical_formula_moiety 'C42 H26, C H2 Cl2'
_chemical_formula_sum 'C43 H28 Cl2'
_chemical_formula_weight 615.55
_chemical_name_systematic
; 
 ? 
;
_space_group_IT_number 18
_symmetry_cell_setting orthorhombic
_symmetry_space_group_name_Hall 'P 2 2ab'
_symmetry_space_group_name_H-M 'P 21 21 2'
_atom_sites_solution_hydrogens geom
_atom_sites_solution_primary direct
_atom_sites_solution_secondary difmap
_audit_creation_method SHELXL-97
_cell_angle_alpha 90.00
_cell_angle_beta 90.00
_cell_angle_gamma 90.00
_cell_formula_units_Z 2
_cell_length_a 8.4832(12)
_cell_length_b 14.220(2)
_cell_length_c 12.4919(18)
_cell_measurement_reflns_used 3631
_cell_measurement_temperature 100(2)
_cell_measurement_theta_max 24.80
_cell_measurement_theta_min 2.17
_cell_volume 1506.9(4)
_computing_cell_refinement 'Bruker SAINT'
_computing_data_collection 'Bruker SMART'
_computing_data_reduction 'Bruker SAINT'
_computing_molecular_graphics 'Bruker SHELXTL'
_computing_publication_material 'Bruker SHELXTL'
_computing_structure_refinement 'SHELXL-97 (Sheldrick, 1997)'
_computing_structure_solution 'SHELXS-97 (Sheldrick, 1990)'
_diffrn_ambient_temperature 100(2)
_diffrn_detector_area_resol_mean 8.366
_diffrn_measured_fraction_theta_full 0.997
_diffrn_measured_fraction_theta_max 0.997
_diffrn_measurement_device_type 'CCD area detector'
_diffrn_measurement_method '\f and \w scans'
_diffrn_radiation_monochromator graphite
_diffrn_radiation_source 'sealed tube'
_diffrn_radiation_type MoK\a
_diffrn_radiation_wavelength 0.71073
_diffrn_reflns_av_R_equivalents 0.0436
_diffrn_reflns_av_sigmaI/netI 0.0437
_diffrn_reflns_limit_h_max 10
_diffrn_reflns_limit_h_min -10
_diffrn_reflns_limit_k_max 17
_diffrn_reflns_limit_k_min -17
_diffrn_reflns_limit_l_max 15
_diffrn_reflns_limit_l_min -15
_diffrn_reflns_number 13063
_diffrn_reflns_theta_full 26.42
_diffrn_reflns_theta_max 26.42
_diffrn_reflns_theta_min 1.63
_exptl_absorpt_coefficient_mu 0.248
_exptl_absorpt_correction_T_max 0.9926
_exptl_absorpt_correction_T_min 0.8366
_exptl_absorpt_correction_type multi-scan
_exptl_absorpt_process_details
; 
 SADABS v.2.10 (Bruker,2003) was used for absorption correction. 
 R(int) for selected reflections was 0.069 before and 0.034 after 
 correction. The Ratio of minimum to maximum transmission is 0.842853. 
 The \l/2 correction factor is 0.0015 
;
_exptl_crystal_colour red
_exptl_crystal_density_diffrn 1.357
_exptl_crystal_density_method 'not measured'
_exptl_crystal_description plate
_exptl_crystal_F_000 640
_exptl_crystal_size_max 0.40
_exptl_crystal_size_mid 0.30
_exptl_crystal_size_min 0.03
_refine_diff_density_max 0.388
_refine_diff_density_min -0.193
_refine_diff_density_rms 0.054
_refine_ls_abs_structure_details 'Flack H D (1983), Acta Cryst. A39, 876-881'
_refine_ls_abs_structure_Flack 0.06(7)
_refine_ls_extinction_method none
_refine_ls_goodness_of_fit_ref 1.066
_refine_ls_hydrogen_treatment constr
_refine_ls_matrix_type full
_refine_ls_number_parameters 204
_refine_ls_number_reflns 3097
_refine_ls_number_restraints 0
_refine_ls_restrained_S_all 1.066
_refine_ls_R_factor_all 0.0512
_refine_ls_R_factor_gt 0.0431
_refine_ls_shift/su_max 0.001
_refine_ls_shift/su_mean 0.000
_refine_ls_structure_factor_coef Fsqd
_refine_ls_weighting_details 'calc w=1/[\s^2^(Fo^2^)+(0.0527P)^2^+0.0451P] where P=(Fo^2^+2Fc^2^)/3'
_refine_ls_weighting_scheme calc
_refine_ls_wR_factor_gt 0.0886
_refine_ls_wR_factor_ref 0.0914
_reflns_number_gt 2734
_reflns_number_total 3097
_reflns_threshold_expression I>2\s(I)
_cod_data_source_file om9009872_si_001.cif
_cod_data_source_block mjm233(12)
_cod_original_cell_volume 1507.0(4)
_cod_database_code 4067505

loop_
_symmetry_equiv_pos_as_xyz
'x, y, z'
'-x, -y, z'
'-x+1/2, y+1/2, -z'
'x+1/2, -y+1/2, -z'

loop_
_atom_site_label
_atom_site_type_symbol
_atom_site_fract_x
_atom_site_fract_y
_atom_site_fract_z
_atom_site_U_iso_or_equiv
_atom_site_adp_type
_atom_site_occupancy
_atom_site_symmetry_multiplicity
_atom_site_calc_flag
_atom_site_refinement_flags
C1 C 0.3122(2) 0.00165(15) -0.19219(16) 0.0168(5) Uani 1 1 d .
H1 H 0.3375 -0.0558 -0.1574 0.020 Uiso 1 1 calc R
C2 C 0.2362(3) 0.00124(15) -0.29044(17) 0.0208(5) Uani 1 1 d .
H2 H 0.2106 -0.0570 -0.3233 0.025 Uiso 1 1 calc R
C3 C 0.1971(3) 0.08464(16) -0.34153(17) 0.0239(5) Uani 1 1 d .
H3 H 0.1472 0.0828 -0.4096 0.029 Uiso 1 1 calc R
C4 C 0.2297(3) 0.17011(15) -0.29461(18) 0.0203(5) Uani 1 1 d .
H4 H 0.2010 0.2270 -0.3293 0.024 Uiso 1 1 calc R
C4A C 0.3047(2) 0.17206(14) -0.19658(17) 0.0154(4) Uani 1 1 d .
C4B C 0.3423(2) 0.24992(14) -0.12483(16) 0.0144(4) Uani 1 1 d .
C5 C 0.3255(2) 0.34660(14) -0.13891(18) 0.0170(5) Uani 1 1 d .
H5 H 0.2818 0.3712 -0.2031 0.020 Uiso 1 1 calc R
C6 C 0.3736(2) 0.40621(14) -0.05753(17) 0.0191(5) Uani 1 1 d .
H6 H 0.3588 0.4721 -0.0647 0.023 Uiso 1 1 calc R
C7 C 0.4434(3) 0.37034(15) 0.03454(18) 0.0192(5) Uani 1 1 d .
H7 H 0.4796 0.4123 0.0884 0.023 Uiso 1 1 calc R
C8 C 0.4609(2) 0.27422(14) 0.04885(16) 0.0155(4) Uani 1 1 d .
H8 H 0.5099 0.2502 0.1115 0.019 Uiso 1 1 calc R
C8A C 0.4058(2) 0.21371(14) -0.02991(16) 0.0142(4) Uani 1 1 d .
C9 C 0.4141(2) 0.11031(14) -0.03850(16) 0.0136(4) Uani 1 1 d .
C9A C 0.3507(2) 0.08716(14) -0.14544(16) 0.0139(4) Uani 1 1 d .
C10 C 0.4668(2) 0.04873(13) 0.03666(16) 0.0134(4) Uani 1 1 d .
C11 C 0.4687(2) 0.04525(14) 0.15470(16) 0.0138(4) Uani 1 1 d .
C12 C 0.4047(2) 0.10750(13) 0.23706(16) 0.0138(4) Uani 1 1 d .
C13 C 0.4717(3) 0.11334(14) 0.33906(16) 0.0166(5) Uani 1 1 d .
H13 H 0.5641 0.0783 0.3550 0.020 Uiso 1 1 calc R
C14 C 0.4044(3) 0.16976(15) 0.41723(17) 0.0224(5) Uani 1 1 d .
H14 H 0.4500 0.1724 0.4866 0.027 Uiso 1 1 calc R
C15 C 0.2710(2) 0.22222(16) 0.39438(17) 0.0230(5) Uani 1 1 d .
H15 H 0.2258 0.2615 0.4477 0.028 Uiso 1 1 calc R
C16 C 0.2040(2) 0.21726(16) 0.29389(18) 0.0209(5) Uani 1 1 d .
H16 H 0.1122 0.2531 0.2785 0.025 Uiso 1 1 calc R
C17 C 0.2686(2) 0.16099(14) 0.21580(17) 0.0160(4) Uani 1 1 d .
H17 H 0.2210 0.1582 0.1470 0.019 Uiso 1 1 calc R
C18 C 1.0000 0.0000 0.3513(3) 0.0352(9) Uani 1 2 d S
H18 H 0.9262 -0.0351 0.3046 0.042 Uiso 1 1 calc PR
Cl Cl 0.89262(7) 0.08040(5) 0.42940(5) 0.03294(17) Uani 1 1 d .

loop_
_atom_site_aniso_label
_atom_site_aniso_U_11
_atom_site_aniso_U_22
_atom_site_aniso_U_33
_atom_site_aniso_U_23
_atom_site_aniso_U_13
_atom_site_aniso_U_12
C1 0.0148(11) 0.0160(10) 0.0197(11) 0.0010(9) 0.0008(9) 0.0009(8)
C2 0.0225(12) 0.0170(11) 0.0228(11) -0.0067(10) -0.0040(10) -0.0005(9)
C3 0.0274(12) 0.0290(12) 0.0152(10) -0.0003(11) -0.0062(9) 0.0025(11)
C4 0.0231(11) 0.0199(11) 0.0177(11) 0.0058(9) -0.0020(9) 0.0030(9)
C4A 0.0107(10) 0.0157(10) 0.0197(11) 0.0035(9) 0.0037(9) -0.0008(8)
C4B 0.0092(10) 0.0164(10) 0.0177(11) 0.0015(8) 0.0035(8) 0.0010(8)
C5 0.0131(10) 0.0144(10) 0.0234(12) 0.0060(9) 0.0015(9) 0.0029(8)
C6 0.0146(10) 0.0096(9) 0.0332(13) 0.0030(9) 0.0020(9) 0.0019(8)
C7 0.0146(11) 0.0154(11) 0.0276(13) -0.0052(9) 0.0016(9) -0.0012(8)
C8 0.0132(10) 0.0159(10) 0.0173(11) 0.0015(8) 0.0009(8) 0.0003(8)
C8A 0.0088(9) 0.0145(10) 0.0192(10) 0.0007(9) 0.0023(9) 0.0010(8)
C9 0.0082(10) 0.0147(10) 0.0179(10) -0.0015(8) 0.0010(8) -0.0002(8)
C9A 0.0109(9) 0.0160(10) 0.0149(10) 0.0013(9) 0.0010(7) 0.0012(8)
C10 0.0094(9) 0.0112(10) 0.0197(11) -0.0006(8) 0.0017(8) -0.0031(8)
C11 0.0103(9) 0.0132(10) 0.0180(11) -0.0006(9) -0.0030(8) -0.0018(8)
C12 0.0132(9) 0.0101(10) 0.0182(11) -0.0017(8) 0.0003(9) -0.0022(8)
C13 0.0139(10) 0.0177(11) 0.0182(11) -0.0002(9) 0.0004(9) -0.0013(8)
C14 0.0224(11) 0.0274(12) 0.0174(11) -0.0052(10) -0.0001(10) -0.0060(10)
C15 0.0207(11) 0.0219(12) 0.0262(12) -0.0097(9) 0.0075(10) -0.0024(9)
C16 0.0155(11) 0.0169(11) 0.0302(12) -0.0022(10) 0.0059(10) 0.0006(9)
C17 0.0147(10) 0.0151(11) 0.0182(11) 0.0001(9) -0.0004(9) -0.0022(9)
C18 0.060(3) 0.0242(18) 0.0218(18) 0.000 0.000 -0.0089(18)
Cl 0.0227(3) 0.0477(4) 0.0285(3) 0.0088(3) -0.0009(3) 0.0050(3)

loop_
_atom_type_symbol
_atom_type_description
_atom_type_scat_dispersion_real
_atom_type_scat_dispersion_imag
_atom_type_scat_source
C C 0.0033 0.0016 'International Tables Vol C Tables 4.2.6.8 and 6.1.1.4'
H H 0.0000 0.0000 'International Tables Vol C Tables 4.2.6.8 and 6.1.1.4'
Cl Cl 0.1484 0.1585 'International Tables Vol C Tables 4.2.6.8 and 6.1.1.4'

loop_
_geom_angle_atom_site_label_1
_geom_angle_atom_site_label_2
_geom_angle_atom_site_label_3
_geom_angle
_geom_angle_site_symmetry_1
_geom_angle_site_symmetry_3
C2 C1 C9A 119.06(19) . .
C2 C1 H1 120.5 . .
C9A C1 H1 120.5 . .
C1 C2 C3 121.0(2) . .
C1 C2 H2 119.5 . .
C3 C2 H2 119.5 . .
C4 C3 C2 120.69(19) . .
C4 C3 H3 119.7 . .
C2 C3 H3 119.7 . .
C3 C4 C4A 119.2(2) . .
C3 C4 H4 120.4 . .
C4A C4 H4 120.4 . .
C4 C4A C9A 120.57(19) . .
C4 C4A C4B 131.35(19) . .
C9A C4A C4B 107.97(18) . .
C5 C4B C8A 120.60(19) . .
C5 C4B C4A 130.43(19) . .
C8A C4B C4A 108.97(17) . .
C6 C5 C4B 118.8(2) . .
C6 C5 H5 120.6 . .
C4B C5 H5 120.6 . .
C5 C6 C7 120.53(18) . .
C5 C6 H6 119.7 . .
C7 C6 H6 119.7 . .
C8 C7 C6 120.9(2) . .
C8 C7 H7 119.5 . .
C6 C7 H7 119.5 . .
C7 C8 C8A 118.92(19) . .
C7 C8 H8 120.5 . .
C8A C8 H8 120.5 . .
C8 C8A C4B 120.11(18) . .
C8 C8A C9 130.77(19) . .
C4B C8A C9 108.85(17) . .
C10 C9 C8A 127.39(19) . .
C10 C9 C9A 126.92(19) . .
C8A C9 C9A 105.69(17) . .
C1 C9A C4A 119.39(18) . .
C1 C9A C9 131.41(19) . .
C4A C9A C9 108.50(18) . .
C9 C10 C11 135.68(19) . .
C9 C10 C10 136.09(12) . 2_655
C11 C10 C10 87.98(11) . 2_655
C11 C11 C12 134.54(12) 2_655 .
C11 C11 C10 92.02(11) 2_655 .
C12 C11 C10 132.76(19) . .
C13 C12 C17 118.25(19) . .
C13 C12 C11 121.76(18) . .
C17 C12 C11 119.95(18) . .
C14 C13 C12 120.6(2) . .
C14 C13 H13 119.7 . .
C12 C13 H13 119.7 . .
C15 C14 C13 120.2(2) . .
C15 C14 H14 119.9 . .
C13 C14 H14 119.9 . .
C16 C15 C14 119.77(19) . .
C16 C15 H15 120.1 . .
C14 C15 H15 120.1 . .
C17 C16 C15 120.7(2) . .
C17 C16 H16 119.6 . .
C15 C16 H16 119.6 . .
C16 C17 C12 120.49(19) . .
C16 C17 H17 119.8 . .
C12 C17 H17 119.8 . .
Cl C18 Cl 112.56(19) 2_755 .
Cl C18 H18 109.1 2_755 .
Cl C18 H18 109.1 . .
H18 C18 H18 107.8 . 2_755

loop_
_geom_bond_atom_site_label_1
_geom_bond_atom_site_label_2
_geom_bond_distance
_geom_bond_site_symmetry_2
C1 C2 1.386(3) .
C1 C9A 1.388(3) .
C1 H1 0.9500 .
C2 C3 1.387(3) .
C2 H2 0.9500 .
C3 C4 1.377(3) .
C3 H3 0.9500 .
C4 C4A 1.380(3) .
C4 H4 0.9500 .
C4A C9A 1.421(3) .
C4A C4B 1.460(3) .
C4B C5 1.393(3) .
C4B C8A 1.401(3) .
C5 C6 1.385(3) .
C5 H5 0.9500 .
C6 C7 1.391(3) .
C6 H6 0.9500 .
C7 C8 1.386(3) .
C7 H7 0.9500 .
C8 C8A 1.388(3) .
C8 H8 0.9500 .
C8A C9 1.476(3) .
C9 C10 1.359(3) .
C9 C9A 1.477(3) .
C10 C11 1.475(3) .
C10 C10 1.496(4) 2_655
C11 C11 1.392(4) 2_655
C11 C12 1.462(3) .
C12 C13 1.398(3) .
C12 C17 1.408(3) .
C13 C14 1.386(3) .
C13 H13 0.9500 .
C14 C15 1.385(3) .
C14 H14 0.9500 .
C15 C16 1.380(3) .
C15 H15 0.9500 .
C16 C17 1.376(3) .
C16 H16 0.9500 .
C17 H17 0.9500 .
C18 Cl 1.758(2) .
C18 H18 0.9900 .

loop_
_geom_torsion_atom_site_label_1
_geom_torsion_atom_site_label_2
_geom_torsion_atom_site_label_3
_geom_torsion_atom_site_label_4
_geom_torsion
_geom_torsion_site_symmetry_1
_geom_torsion_site_symmetry_4
C9A C1 C2 C3 -0.7(3) . .
C1 C2 C3 C4 -1.4(3) . .
C2 C3 C4 C4A 1.1(3) . .
C3 C4 C4A C9A 1.3(3) . .
C3 C4 C4A C4B -174.3(2) . .
C4 C4A C4B C5 -6.4(4) . .
C9A C4A C4B C5 177.5(2) . .
C4 C4A C4B C8A 174.3(2) . .
C9A C4A C4B C8A -1.8(2) . .
C8A C4B C5 C6 0.4(3) . .
C4A C4B C5 C6 -178.9(2) . .
C4B C5 C6 C7 2.7(3) . .
C5 C6 C7 C8 -2.5(3) . .
C6 C7 C8 C8A -0.7(3) . .
C7 C8 C8A C4B 3.8(3) . .
C7 C8 C8A C9 177.1(2) . .
C5 C4B C8A C8 -3.6(3) . .
C4A C4B C8A C8 175.76(17) . .
C5 C4B C8A C9 -178.25(18) . .
C4A C4B C8A C9 1.1(2) . .
C8 C8A C9 C10 7.0(4) . .
C4B C8A C9 C10 -179.2(2) . .
C8 C8A C9 C9A -174.0(2) . .
C4B C8A C9 C9A -0.1(2) . .
C2 C1 C9A C4A 3.1(3) . .
C2 C1 C9A C9 172.27(19) . .
C4 C4A C9A C1 -3.4(3) . .
C4B C4A C9A C1 173.14(18) . .
C4 C4A C9A C9 -174.89(19) . .
C4B C4A C9A C9 1.7(2) . .
C10 C9 C9A C1 8.0(3) . .
C8A C9 C9A C1 -171.1(2) . .
C10 C9 C9A C4A 178.1(2) . .
C8A C9 C9A C4A -1.0(2) . .
C8A C9 C10 C11 31.5(4) . .
C9A C9 C10 C11 -147.4(2) . .
C8A C9 C10 C10 -156.0(3) . 2_655
C9A C9 C10 C10 25.1(4) . 2_655
C9 C10 C11 C11 175.1(2) . 2_655
C10 C10 C11 C11 0.3(2) 2_655 2_655
C9 C10 C11 C12 3.8(4) . .
C10 C10 C11 C12 -171.0(2) 2_655 .
C11 C11 C12 C13 39.2(4) 2_655 .
C10 C11 C12 C13 -153.0(2) . .
C11 C11 C12 C17 -138.4(3) 2_655 .
C10 C11 C12 C17 29.3(3) . .
C17 C12 C13 C14 0.6(3) . .
C11 C12 C13 C14 -177.09(19) . .
C12 C13 C14 C15 -1.0(3) . .
C13 C14 C15 C16 0.8(3) . .
C14 C15 C16 C17 -0.3(3) . .
C15 C16 C17 C12 -0.1(3) . .
C13 C12 C17 C16 -0.1(3) . .
C11 C12 C17 C16 177.68(19) . .
